data_4500330
loop_
_publ_author_name
'Zhang, Ya-Nan'
'Liu, Ping'
'Wang, Yao-Yu'
'Wu, Ling-Yue'
'Pang, Ling-Yan'
'Shi, Qi-Zhen'

_publ_section_title
;
 Syntheses and Crystal Structures of a Series of Zn(II)/Cd(II)
 Coordination Polymers Constructed from a Flexible
 6,6&#x2032;-Dithiodinicotinic Acid
;
_journal_issue 5
_journal_name_full 'Crystal Growth &amp; Design'
_journal_page_first 1531
_journal_paper_doi 10.1021/cg101433t
_journal_volume 11
_journal_year 2011
_chemical_formula_moiety 'C18 H12 N3 O4 S2 Zn'
_chemical_formula_sum 'C18 H12 N3 O4 S2 Zn'
_chemical_formula_weight 463.80
_chemical_name_systematic
; 
 ? 
;
_space_group_IT_number 2
_symmetry_cell_setting triclinic
_symmetry_space_group_name_Hall '-P 1'
_symmetry_space_group_name_H-M 'P -1'
_atom_sites_solution_hydrogens geom
_atom_sites_solution_primary direct
_atom_sites_solution_secondary difmap
_audit_creation_method SHELXL-97
_cell_angle_alpha 69.424(6)
_cell_angle_beta 76.870(7)
_cell_angle_gamma 79.897(7)
_cell_formula_units_Z 2
_cell_length_a 8.330(4)
_cell_length_b 10.652(6)
_cell_length_c 12.045(6)
_cell_measurement_reflns_used 1693
_cell_measurement_temperature 293(2)
_cell_measurement_theta_max 24.727
_cell_measurement_theta_min 2.96
_cell_volume 969.1(9)
_computing_cell_refinement APEX2
_computing_data_collection 'APEX2 (Bruker, 2005)'
_computing_data_reduction APEX2
_computing_molecular_graphics APEX2
_computing_publication_material APEX2
_computing_structure_refinement 'SHELXL-97 (Sheldrick, 1997)'
_computing_structure_solution 'SHELXS-97 (Sheldrick, 1990)'
_diffrn_ambient_temperature 293(2)
_diffrn_measured_fraction_theta_full 0.971
_diffrn_measured_fraction_theta_max 0.971
_diffrn_measurement_device_type 'Bruker APEX SMART II'
_diffrn_measurement_method \w
_diffrn_radiation_monochromator graphite
_diffrn_radiation_source 'fine-focus sealed tube'
_diffrn_radiation_type MoK\a
_diffrn_radiation_wavelength 0.71073
_diffrn_reflns_av_R_equivalents 0.0326
_diffrn_reflns_av_sigmaI/netI 0.0673
_diffrn_reflns_limit_h_max 9
_diffrn_reflns_limit_h_min -7
_diffrn_reflns_limit_k_max 12
_diffrn_reflns_limit_k_min -12
_diffrn_reflns_limit_l_max 14
_diffrn_reflns_limit_l_min -12
_diffrn_reflns_number 4756
_diffrn_reflns_theta_full 25.10
_diffrn_reflns_theta_max 25.10
_diffrn_reflns_theta_min 1.84
_diffrn_standards_decay_% 0
_diffrn_standards_interval_time 0
_diffrn_standards_number 0
_exptl_absorpt_coefficient_mu 1.512
_exptl_absorpt_correction_T_max 0.8635
_exptl_absorpt_correction_T_min 0.7725
_exptl_absorpt_correction_type multi-scan
_exptl_absorpt_process_details multi-scan
_exptl_crystal_colour colourless
_exptl_crystal_density_diffrn 1.589
_exptl_crystal_density_method 'not measured'
_exptl_crystal_description block
_exptl_crystal_F_000 470
_exptl_crystal_size_max 0.18
_exptl_crystal_size_mid 0.12
_exptl_crystal_size_min 0.10
_refine_diff_density_max 2.819
_refine_diff_density_min -1.218
_refine_diff_density_rms 0.321
_refine_ls_extinction_coef 0.020(10)
_refine_ls_extinction_expression Fc^*^=kFc[1+0.001xFc^2^\l^3^/sin(2\q)]^-1/4^
_refine_ls_extinction_method SHELXL
_refine_ls_goodness_of_fit_ref 1.742
_refine_ls_hydrogen_treatment constr
_refine_ls_matrix_type full
_refine_ls_number_parameters 254
_refine_ls_number_reflns 3356
_refine_ls_number_restraints 55
_refine_ls_restrained_S_all 1.749
_refine_ls_R_factor_all 0.1434
_refine_ls_R_factor_gt 0.1293
_refine_ls_shift/su_max 0.000
_refine_ls_shift/su_mean 0.000
_refine_ls_structure_factor_coef Fsqd
_refine_ls_weighting_details 'calc w=1/[\s^2^(Fo^2^)+(0.2000P)^2^+0.0000P] where P=(Fo^2^+2Fc^2^)/3'
_refine_ls_weighting_scheme calc
_refine_ls_wR_factor_gt 0.4124
_refine_ls_wR_factor_ref 0.4234
_reflns_number_gt 2630
_reflns_number_total 3356
_reflns_threshold_expression >2sigma(I)
_cod_data_source_file cg101433t_si_001.cif
_cod_data_source_block 2
_cod_original_sg_symbol_H-M P-1
_cod_database_code 4500330

loop_
_symmetry_equiv_pos_as_xyz
'x, y, z'
'-x, -y, -z'

loop_
_atom_site_label
_atom_site_type_symbol
_atom_site_fract_x
_atom_site_fract_y
_atom_site_fract_z
_atom_site_U_iso_or_equiv
_atom_site_adp_type
_atom_site_occupancy
_atom_site_symmetry_multiplicity
_atom_site_calc_flag
_atom_site_refinement_flags
N3 N 0.2768(15) 0.4645(14) 0.3063(11) 0.059(3) Uani 1 1 d U
Zn1 Zn 0.38947(17) 0.45796(14) 0.44132(11) 0.0357(7) Uani 1 1 d .
S1 S 1.2952(5) -0.0444(4) 0.2803(3) 0.0547(11) Uani 1 1 d .
S2 S 1.2105(5) -0.1095(3) 0.1669(3) 0.0532(11) Uani 1 1 d .
O1 O 0.5986(11) 0.3351(9) 0.4122(8) 0.047(2) Uani 1 1 d .
O2 O 0.7696(11) 0.4030(9) 0.4970(8) 0.043(2) Uani 1 1 d .
O3 O 1.4637(12) 0.3823(10) -0.3309(8) 0.054(2) Uani 1 1 d .
O4 O 1.2990(12) 0.3057(10) -0.4092(8) 0.051(2) Uani 1 1 d .
C1 C 0.7390(15) 0.3324(12) 0.4405(10) 0.037(3) Uani 1 1 d .
C2 C 0.8772(15) 0.2357(13) 0.4027(11) 0.041(3) Uani 1 1 d .
C3 C 1.0245(17) 0.2039(14) 0.4479(11) 0.047(3) Uani 1 1 d .
H3 H 1.0370 0.2416 0.5039 0.057 Uiso 1 1 calc R
C4 C 1.1503(17) 0.1187(13) 0.4113(11) 0.046(3) Uani 1 1 d .
H4 H 1.2481 0.0963 0.4422 0.055 Uiso 1 1 calc R
C5 C 1.1266(17) 0.0660(12) 0.3254(11) 0.043(3) Uani 1 1 d .
N1 N 0.9871(14) 0.0954(12) 0.2784(10) 0.050(3) Uani 1 1 d .
C6 C 0.8647(16) 0.1799(14) 0.3194(12) 0.049(3) Uani 1 1 d .
H6 H 0.7669 0.2008 0.2887 0.059 Uiso 1 1 calc R
C7 C 1.2548(16) 0.0163(13) 0.0230(12) 0.046(3) Uani 1 1 d .
N2 N 1.3237(15) 0.1234(13) 0.0124(10) 0.053(3) Uani 1 1 d .
C8 C 1.361(2) 0.2110(14) -0.1025(12) 0.052(3) Uani 1 1 d .
H8 H 1.4174 0.2833 -0.1130 0.062 Uiso 1 1 calc R
C9 C 1.3213(18) 0.2013(14) -0.2022(11) 0.048(3) Uani 1 1 d .
C10 C 1.2408(18) 0.0880(15) -0.1844(12) 0.052(3) Uani 1 1 d .
H10 H 1.2085 0.0766 -0.2490 0.062 Uiso 1 1 calc R
C11 C 1.211(2) -0.0041(15) -0.0734(12) 0.054(4) Uani 1 1 d .
H11 H 1.1608 -0.0805 -0.0615 0.065 Uiso 1 1 calc R
C12 C 1.3651(16) 0.3052(12) -0.3246(11) 0.041(3) Uani 1 1 d .
C13 C 0.341(2) 0.400(2) 0.2276(14) 0.077(3) Uani 1 1 d U
H13 H 0.4356 0.3402 0.2413 0.093 Uiso 1 1 calc R
C14 C 0.278(2) 0.416(2) 0.1278(16) 0.088(3) Uani 1 1 d U
H14 H 0.3337 0.3724 0.0733 0.106 Uiso 1 1 calc R
C15 C 0.129(3) 0.499(2) 0.1071(15) 0.089(3) Uani 1 1 d DU
C16 C 0.049(2) 0.550(2) 0.1965(14) 0.076(3) Uani 1 1 d U
H16 H -0.0563 0.5963 0.1934 0.091 Uiso 1 1 calc R
C17 C 0.1281(19) 0.5326(17) 0.2940(13) 0.063(3) Uani 1 1 d U
H17 H 0.0731 0.5707 0.3528 0.076 Uiso 1 1 calc R
C18 C 0.068(3) 0.541(3) -0.0108(15) 0.108(5) Uani 1 1 d DU
H18A H 0.0287 0.6360 -0.0357 0.130 Uiso 1 1 calc R
H18B H 0.1564 0.5237 -0.0734 0.130 Uiso 1 1 calc R

loop_
_atom_site_aniso_label
_atom_site_aniso_U_11
_atom_site_aniso_U_22
_atom_site_aniso_U_33
_atom_site_aniso_U_23
_atom_site_aniso_U_13
_atom_site_aniso_U_12
N3 0.053(5) 0.091(7) 0.051(5) -0.043(5) -0.025(4) 0.003(5)
Zn1 0.0365(10) 0.0460(10) 0.0309(9) -0.0181(7) -0.0115(6) -0.0018(6)
S1 0.051(2) 0.064(2) 0.0412(19) -0.0181(17) -0.0083(16) 0.0151(17)
S2 0.067(3) 0.0450(19) 0.0398(19) -0.0122(15) 0.0040(17) -0.0061(17)
O1 0.040(5) 0.060(6) 0.053(5) -0.034(5) -0.012(4) 0.003(4)
O2 0.039(5) 0.051(5) 0.047(5) -0.022(4) -0.017(4) 0.005(4)
O3 0.049(6) 0.056(6) 0.054(6) -0.012(5) -0.009(5) -0.013(5)
O4 0.062(6) 0.057(6) 0.035(5) -0.015(4) -0.011(5) -0.003(5)
C1 0.041(7) 0.036(6) 0.039(6) -0.018(5) -0.013(5) 0.008(5)
C2 0.030(6) 0.049(7) 0.042(7) -0.017(6) -0.001(5) -0.002(5)
C3 0.052(8) 0.056(8) 0.040(7) -0.021(6) -0.011(6) -0.004(6)
C4 0.040(7) 0.049(7) 0.041(7) -0.013(6) -0.004(6) 0.007(6)
C5 0.046(8) 0.039(6) 0.036(7) -0.008(5) 0.000(6) 0.000(6)
N1 0.048(7) 0.057(7) 0.053(7) -0.030(6) -0.015(5) 0.004(5)
C6 0.031(7) 0.068(9) 0.057(8) -0.037(7) -0.002(6) -0.002(6)
C7 0.036(7) 0.047(7) 0.050(8) -0.016(6) 0.001(6) -0.004(6)
N2 0.053(7) 0.065(8) 0.041(6) -0.018(6) -0.011(5) 0.002(6)
C8 0.068(10) 0.051(8) 0.037(7) -0.014(6) -0.012(6) -0.002(7)
C9 0.056(9) 0.052(8) 0.034(7) -0.019(6) -0.008(6) 0.006(6)
C10 0.049(8) 0.069(9) 0.040(7) -0.020(7) -0.006(6) -0.009(7)
C11 0.065(10) 0.052(8) 0.045(8) -0.014(7) -0.002(7) -0.019(7)
C12 0.036(7) 0.042(7) 0.039(7) -0.011(6) -0.004(5) 0.005(6)
C13 0.068(6) 0.122(8) 0.060(6) -0.056(5) -0.029(5) 0.021(6)
C14 0.081(7) 0.140(8) 0.064(6) -0.062(6) -0.031(5) 0.022(6)
C15 0.079(6) 0.141(8) 0.067(6) -0.056(6) -0.038(5) 0.016(6)
C16 0.065(6) 0.118(8) 0.065(6) -0.049(6) -0.040(5) 0.015(6)
C17 0.055(6) 0.098(7) 0.054(6) -0.044(5) -0.029(5) 0.013(5)
C18 0.090(9) 0.155(10) 0.086(8) -0.048(8) -0.030(8) 0.007(9)

loop_
_atom_type_symbol
_atom_type_description
_atom_type_scat_dispersion_real
_atom_type_scat_dispersion_imag
_atom_type_scat_source
C C 0.0033 0.0016 'International Tables Vol C Tables 4.2.6.8 and 6.1.1.4'
H H 0.0000 0.0000 'International Tables Vol C Tables 4.2.6.8 and 6.1.1.4'
N N 0.0061 0.0033 'International Tables Vol C Tables 4.2.6.8 and 6.1.1.4'
O O 0.0106 0.0060 'International Tables Vol C Tables 4.2.6.8 and 6.1.1.4'
S S 0.1246 0.1234 'International Tables Vol C Tables 4.2.6.8 and 6.1.1.4'
Zn Zn 0.2839 1.4301 'International Tables Vol C Tables 4.2.6.8 and 6.1.1.4'

loop_
_geom_angle_atom_site_label_1
_geom_angle_atom_site_label_2
_geom_angle_atom_site_label_3
_geom_angle
_geom_angle_site_symmetry_1
_geom_angle_site_symmetry_3
C13 N3 C17 115.5(13) . .
C13 N3 Zn1 123.5(11) . .
C17 N3 Zn1 120.9(10) . .
O1 Zn1 N3 100.5(4) . .
O1 Zn1 O2 159.8(4) . 2_666
N3 Zn1 O2 98.6(4) . 2_666
O1 Zn1 O4 90.0(4) . 1_456
N3 Zn1 O4 106.9(5) . 1_456
O2 Zn1 O4 90.5(4) 2_666 1_456
O1 Zn1 O3 84.9(4) . 2_765
N3 Zn1 O3 94.0(5) . 2_765
O2 Zn1 O3 87.5(4) 2_666 2_765
O4 Zn1 O3 159.0(4) 1_456 2_765
O1 Zn1 Zn1 80.0(3) . 2_666
N3 Zn1 Zn1 156.8(4) . 2_666
O2 Zn1 Zn1 79.9(3) 2_666 2_666
O4 Zn1 Zn1 96.3(3) 1_456 2_666
O3 Zn1 Zn1 62.8(3) 2_765 2_666
C5 S1 S2 104.2(5) . .
C7 S2 S1 104.5(5) . .
C1 O1 Zn1 127.0(8) . .
C1 O2 Zn1 127.4(8) . 2_666
C12 O3 Zn1 147.7(9) . 2_765
C12 O4 Zn1 106.6(8) . 1_654
O2 C1 O1 125.6(11) . .
O2 C1 C2 118.2(11) . .
O1 C1 C2 116.2(11) . .
C6 C2 C3 117.6(12) . .
C6 C2 C1 120.9(12) . .
C3 C2 C1 121.5(12) . .
C4 C3 C2 121.1(13) . .
C4 C3 H3 119.4 . .
C2 C3 H3 119.4 . .
C3 C4 C5 117.4(13) . .
C3 C4 H4 121.3 . .
C5 C4 H4 121.3 . .
N1 C5 C4 123.4(12) . .
N1 C5 S1 121.1(10) . .
C4 C5 S1 115.5(11) . .
C5 N1 C6 116.7(11) . .
N1 C6 C2 123.8(13) . .
N1 C6 H6 118.1 . .
C2 C6 H6 118.1 . .
N2 C7 C11 123.1(13) . .
N2 C7 S2 120.1(11) . .
C11 C7 S2 116.8(10) . .
C7 N2 C8 115.8(12) . .
C9 C8 N2 125.6(15) . .
C9 C8 H8 117.2 . .
N2 C8 H8 117.2 . .
C8 C9 C10 116.0(13) . .
C8 C9 C12 121.3(14) . .
C10 C9 C12 122.7(12) . .
C11 C10 C9 119.9(13) . .
C11 C10 H10 120.1 . .
C9 C10 H10 120.1 . .
C10 C11 C7 119.4(14) . .
C10 C11 H11 120.3 . .
C7 C11 H11 120.3 . .
O3 C12 O4 126.4(12) . .
O3 C12 C9 115.3(12) . .
O4 C12 C9 118.3(12) . .
N3 C13 C14 124.5(17) . .
N3 C13 H13 117.8 . .
C14 C13 H13 117.8 . .
C13 C14 C15 120.1(16) . .
C13 C14 H14 120.0 . .
C15 C14 H14 120.0 . .
C16 C15 C14 115.8(14) . .
C16 C15 C18 121.2(18) . .
C14 C15 C18 122.7(18) . .
C15 C16 C17 119.5(16) . .
C15 C16 H16 120.3 . .
C17 C16 H16 120.3 . .
N3 C17 C16 123.6(14) . .
N3 C17 H17 118.2 . .
C16 C17 H17 118.2 . .
C18 C18 C15 106(2) 2_565 .
C18 C18 H18A 110.5 2_565 .
C15 C18 H18A 110.5 . .
C18 C18 H18B 110.5 2_565 .
C15 C18 H18B 110.5 . .
H18A C18 H18B 108.7 . .

loop_
_geom_bond_atom_site_label_1
_geom_bond_atom_site_label_2
_geom_bond_distance
_geom_bond_site_symmetry_2
N3 C13 1.322(19) .
N3 C17 1.333(18) .
N3 Zn1 2.030(11) .
Zn1 O1 2.028(9) .
Zn1 O2 2.035(9) 2_666
Zn1 O4 2.049(9) 1_456
Zn1 O3 2.135(9) 2_765
Zn1 Zn1 2.974(3) 2_666
S1 C5 1.781(13) .
S1 S2 2.030(6) .
S2 C7 1.785(14) .
O1 C1 1.283(14) .
O2 C1 1.265(14) .
O2 Zn1 2.035(9) 2_666
O3 C12 1.233(16) .
O3 Zn1 2.135(9) 2_765
O4 C12 1.262(16) .
O4 Zn1 2.049(9) 1_654
C1 C2 1.507(16) .
C2 C6 1.364(19) .
C2 C3 1.394(19) .
C3 C4 1.361(18) .
C3 H3 0.9300 .
C4 C5 1.402(19) .
C4 H4 0.9300 .
C5 N1 1.347(17) .
N1 C6 1.362(16) .
C6 H6 0.9300 .
C7 N2 1.319(19) .
C7 C11 1.39(2) .
N2 C8 1.371(17) .
C8 C9 1.355(19) .
C8 H8 0.9300 .
C9 C10 1.41(2) .
C9 C12 1.511(17) .
C10 C11 1.351(18) .
C10 H10 0.9300 .
C11 H11 0.9300 .
C13 C14 1.36(2) .
C13 H13 0.9300 .
C14 C15 1.41(2) .
C14 H14 0.9300 .
C15 C16 1.36(2) .
C15 C18 1.510(8) .
C16 C17 1.414(19) .
C16 H16 0.9300 .
C17 H17 0.9300 .
C18 C18 1.47(5) 2_565
C18 H18A 0.9700 .
C18 H18B 0.9700 .
